data_2016501
loop_
_publ_author_name
'Bartalucci, Giuditta'
'Delroy, Charles'
'Fisher, Stuart'
'Helliwell, Madeleine'
'Liaaen-Jensen, Synn\/ove'

_publ_section_title
;
 13-<i>cis</i>-\b,\b-Carotene and 15-<i>cis</i>-\b,\b-carotene
;
_journal_coeditor_code JZ3117
_journal_issue 3
_journal_name_full 'Acta Crystallographica Section C'
_journal_page_first o128
_journal_page_last o131
_journal_paper_doi 10.1107/S0108270108001583
_journal_volume 64
_journal_year 2008
_chemical_formula_iupac 'C40 H56'
_chemical_formula_moiety 'C40 H56'
_chemical_formula_sum 'C40 H56'
_chemical_formula_weight 536.85
_chemical_name_common
;
13-<i>cis</i>-\b,\b-Carotene
;
_chemical_name_systematic
;
13-<i>cis</i>-\b,\b-Carotene
;
_space_group_IT_number 2
_symmetry_cell_setting triclinic
_symmetry_space_group_name_Hall '-P 1'
_symmetry_space_group_name_H-M 'P -1'
_atom_sites_solution_hydrogens geom
_atom_sites_solution_primary direct
_atom_sites_solution_secondary difmap
_audit_creation_method SHELXL97
_cell_angle_alpha 60.751(6)
_cell_angle_beta 84.929(6)
_cell_angle_gamma 83.967(6)
_cell_formula_units_Z 2
_cell_length_a 8.076(3)
_cell_length_b 15.482(5)
_cell_length_c 15.636(5)
_cell_measurement_reflns_used 1562
_cell_measurement_temperature 100(2)
_cell_measurement_theta_max 26.30
_cell_measurement_theta_min 2.54
_cell_volume 1694.8(10)
_computing_cell_refinement 'SMART (Bruker, 2001)'
_computing_data_collection 'SMART (Bruker, 2001)'
_computing_data_reduction 'SAINT (Bruker, 2002)'
_computing_molecular_graphics 'SHELXTL (Bruker, 2001)'
_computing_publication_material
;
SHELXTL (Bruker, 2001), PLATON (Spek 2003), WinGX (Farrugia,
1999) and PARST
(Nardelli, 1995)
;
_computing_structure_refinement 'SHELXL97 (Sheldrick, 2008)'
_computing_structure_solution 'SHELXS97 (Sheldrick, 2008)'
_diffrn_ambient_temperature 100(2)
_diffrn_measured_fraction_theta_full 0.978
_diffrn_measured_fraction_theta_max 0.977
_diffrn_measurement_device_type 'Bruker SMART CCD area-detector'
_diffrn_measurement_method '\f and \w'
_diffrn_radiation_monochromator graphite
_diffrn_radiation_source 'fine-focus sealed tube'
_diffrn_radiation_type MoK\a
_diffrn_radiation_wavelength 0.71073
_diffrn_reflns_av_R_equivalents 0.0672
_diffrn_reflns_av_sigmaI/netI 0.1195
_diffrn_reflns_limit_h_max 8
_diffrn_reflns_limit_h_min -9
_diffrn_reflns_limit_k_max 18
_diffrn_reflns_limit_k_min -12
_diffrn_reflns_limit_l_max 18
_diffrn_reflns_limit_l_min -18
_diffrn_reflns_number 8509
_diffrn_reflns_theta_full 25.00
_diffrn_reflns_theta_max 25.02
_diffrn_reflns_theta_min 1.49
_exptl_absorpt_coefficient_mu 0.058
_exptl_absorpt_correction_type none
_exptl_crystal_colour orange
_exptl_crystal_density_diffrn 1.052
_exptl_crystal_density_method 'not measured'
_exptl_crystal_description plate
_exptl_crystal_F_000 592
_exptl_crystal_size_max 0.60
_exptl_crystal_size_mid 0.40
_exptl_crystal_size_min 0.10
_refine_diff_density_max 0.220
_refine_diff_density_min -0.154
_refine_ls_extinction_method none
_refine_ls_goodness_of_fit_ref 0.832
_refine_ls_hydrogen_treatment constr
_refine_ls_matrix_type full
_refine_ls_number_parameters 371
_refine_ls_number_reflns 5860
_refine_ls_number_restraints 0
_refine_ls_restrained_S_all 0.832
_refine_ls_R_factor_all 0.1046
_refine_ls_R_factor_gt 0.0494
_refine_ls_shift/su_max 0.000
_refine_ls_shift/su_mean 0.000
_refine_ls_structure_factor_coef Fsqd
_refine_ls_weighting_details 'calc w = 1/[\s^2^(Fo^2^)+(0.0394P)^2^] where P=(Fo^2^+2Fc^2^)/3'
_refine_ls_weighting_scheme calc
_refine_ls_wR_factor_gt 0.1027
_refine_ls_wR_factor_ref 0.1134
_reflns_number_gt 2959
_reflns_number_total 5860
_reflns_threshold_expression I>2\s(I)
_cod_data_source_file jz3117.cif
_cod_data_source_block I
_cod_original_cell_volume 1694.6(10)
_cod_original_sg_symbol_Hall -P1
_cod_original_sg_symbol_H-M P-1
_cod_database_code 2016501
_cod_database_fobs_code 2016501

loop_
_symmetry_equiv_pos_as_xyz
'x, y, z'
'-x, -y, -z'

loop_
_atom_site_type_symbol
_atom_site_label
_atom_site_fract_x
_atom_site_fract_y
_atom_site_fract_z
_atom_site_U_iso_or_equiv
_atom_site_adp_type
_atom_site_calc_flag
_atom_site_refinement_flags
_atom_site_occupancy
C C1 1.8306(3) -0.10025(19) 0.42400(17) 0.0302(6) Uani d . 1
C C2 1.8909(3) -0.1377(2) 0.52738(18) 0.0377(7) Uani d . 1
H H2A 1.9178 -0.2102 0.5582 0.045 Uiso calc R 1
H H2B 1.9945 -0.1062 0.5223 0.045 Uiso calc R 1
C C3 1.7640(3) -0.1159(2) 0.59231(17) 0.0371(7) Uani d . 1
H H3A 1.7342 -0.0436 0.5617 0.045 Uiso calc R 1
H H3B 1.8113 -0.1377 0.6566 0.045 Uiso calc R 1
C C4 1.6103(3) -0.17010(19) 0.60657(16) 0.0313(6) Uani d . 1
H H4A 1.6338 -0.2414 0.6532 0.038 Uiso calc R 1
H H4B 1.5187 -0.1442 0.6361 0.038 Uiso calc R 1
C C5 1.5534(3) -0.15986(17) 0.51253(16) 0.0262(6) Uani d . 1
C C6 1.6487(3) -0.12456(17) 0.42910(17) 0.0254(6) Uani d . 1
C C7 1.5867(3) -0.10217(17) 0.33344(16) 0.0269(6) Uani d . 1
H H7 1.6541 -0.1266 0.2958 0.032 Uiso calc R 1
C C8 1.4442(3) -0.05050(17) 0.29590(16) 0.0280(6) Uani d . 1
H H8 1.3761 -0.0285 0.3352 0.034 Uiso calc R 1
C C9 1.3819(3) -0.02426(17) 0.20102(16) 0.0270(6) Uani d . 1
C C10 1.2339(3) 0.02928(18) 0.17470(17) 0.0300(6) Uani d . 1
H H10 1.1772 0.0448 0.2219 0.036 Uiso calc R 1
C C11 1.1518(3) 0.06561(18) 0.08439(17) 0.0299(6) Uani d . 1
H H11 1.2093 0.0567 0.0333 0.036 Uiso calc R 1
C C12 0.9976(3) 0.11172(17) 0.06818(18) 0.0302(6) Uani d . 1
H H12 0.9412 0.1196 0.1201 0.036 Uiso calc R 1
C C13 0.9108(3) 0.15027(17) -0.02197(17) 0.0276(6) Uani d . 1
C C14 0.7517(3) 0.19046(18) -0.02991(18) 0.0316(6) Uani d . 1
H H14 0.7056 0.2134 -0.0918 0.038 Uiso calc R 1
C C15 0.6429(3) 0.20355(18) 0.04066(17) 0.0295(6) Uani d . 1
H H15 0.6819 0.1808 0.1043 0.035 Uiso calc R 1
C C16 1.9454(3) -0.1519(2) 0.37548(19) 0.0404(7) Uani d . 1
H H16A 2.0621 -0.1477 0.3848 0.061 Uiso calc R 1
H H16B 1.9257 -0.1191 0.3052 0.061 Uiso calc R 1
H H16C 1.9212 -0.2218 0.4057 0.061 Uiso calc R 1
C C17 1.8433(3) 0.01240(19) 0.36130(19) 0.0390(7) Uani d . 1
H H17A 1.7776 0.0462 0.3935 0.059 Uiso calc R 1
H H17B 1.8001 0.0352 0.2965 0.059 Uiso calc R 1
H H17C 1.9601 0.0276 0.3539 0.059 Uiso calc R 1
C C18 1.3834(3) -0.19605(19) 0.52388(17) 0.0322(6) Uani d . 1
H H18A 1.2992 -0.1492 0.5308 0.048 Uiso calc R 1
H H18B 1.3778 -0.2614 0.5824 0.048 Uiso calc R 1
H H18C 1.3621 -0.2012 0.4658 0.048 Uiso calc R 1
C C19 1.4862(3) -0.05745(19) 0.13702(17) 0.0350(6) Uani d . 1
H H19A 1.4262 -0.0392 0.0781 0.053 Uiso calc R 1
H H19B 1.5092 -0.1296 0.1730 0.053 Uiso calc R 1
H H19C 1.5915 -0.0252 0.1180 0.053 Uiso calc R 1
C C20 1.0031(3) 0.14791(19) -0.10760(17) 0.0352(6) Uani d . 1
H H20A 0.9279 0.1723 -0.1619 0.053 Uiso calc R 1
H H20B 1.0453 0.0796 -0.0891 0.053 Uiso calc R 1
H H20C 1.0967 0.1902 -0.1282 0.053 Uiso calc R 1
C C1A -0.7834(3) 0.53346(18) 0.33555(17) 0.0277(6) Uani d . 1
C C2A -0.8652(3) 0.59760(19) 0.37929(17) 0.0320(6) Uani d . 1
H H2C -0.8933 0.6652 0.3254 0.038 Uiso calc R 1
H H2D -0.9705 0.5695 0.4149 0.038 Uiso calc R 1
C C3A -0.7545(3) 0.60444(19) 0.44912(17) 0.0323(6) Uani d . 1
H H3C -0.7237 0.5372 0.5029 0.039 Uiso calc R 1
H H3D -0.8149 0.6435 0.4783 0.039 Uiso calc R 1
C C4A -0.5985(3) 0.65443(19) 0.39226(17) 0.0330(6) Uani d . 1
H H4C -0.6274 0.7264 0.3514 0.040 Uiso calc R 1
H H4D -0.5160 0.6462 0.4394 0.040 Uiso calc R 1
C C5A -0.5204(3) 0.61391(18) 0.32734(16) 0.0267(6) Uani d . 1
C C6A -0.6001(3) 0.55691(17) 0.30365(16) 0.0263(6) Uani d . 1
C C7A -0.5210(3) 0.51430(17) 0.24278(17) 0.0273(6) Uani d . 1
H H7A -0.5802 0.5262 0.1877 0.033 Uiso calc R 1
C C8A -0.3745(3) 0.46042(17) 0.25636(17) 0.0275(6) Uani d . 1
H H8A -0.3162 0.4449 0.3129 0.033 Uiso calc R 1
C C9A -0.2986(3) 0.42408(18) 0.19116(16) 0.0265(6) Uani d . 1
C C10A -0.1415(3) 0.38073(17) 0.20453(16) 0.0273(6) Uani d . 1
H H10A -0.0918 0.3645 0.2639 0.033 Uiso calc R 1
C C11A -0.0439(3) 0.35730(17) 0.13611(17) 0.0287(6) Uani d . 1
H H11A -0.0976 0.3692 0.0793 0.034 Uiso calc R 1
C C12A 0.1158(3) 0.32022(17) 0.14441(17) 0.0301(6) Uani d . 1
H H12A 0.1677 0.3018 0.2037 0.036 Uiso calc R 1
C C13A 0.2143(3) 0.30630(17) 0.06960(17) 0.0278(6) Uani d . 1
C C14A 0.3721(3) 0.26368(17) 0.08662(17) 0.0297(6) Uani d . 1
H H14A 0.4107 0.2425 0.1500 0.036 Uiso calc R 1
C C15A 0.4865(3) 0.24695(18) 0.02070(18) 0.0306(6) Uani d . 1
H H15A 0.4498 0.2682 -0.0431 0.037 Uiso calc R 1
C C16A -0.7904(3) 0.42242(18) 0.41092(19) 0.0392(7) Uani d . 1
H H16D -0.7307 0.3825 0.3834 0.059 Uiso calc R 1
H H16E -0.9069 0.4057 0.4262 0.059 Uiso calc R 1
H H16F -0.7382 0.4086 0.4710 0.059 Uiso calc R 1
C C17A -0.8833(3) 0.5552(2) 0.24664(18) 0.0380(7) Uani d . 1
H H17D -0.8646 0.6222 0.1932 0.057 Uiso calc R 1
H H17E -1.0023 0.5504 0.2657 0.057 Uiso calc R 1
H H17F -0.8464 0.5067 0.2245 0.057 Uiso calc R 1
C C18A -0.3476(3) 0.64624(18) 0.28982(17) 0.0323(6) Uani d . 1
H H18D -0.2697 0.6094 0.3427 0.049 Uiso calc R 1
H H18E -0.3462 0.7175 0.2669 0.049 Uiso calc R 1
H H18F -0.3140 0.6329 0.2353 0.049 Uiso calc R 1
C C19A -0.3968(3) 0.44426(19) 0.10514(17) 0.0337(6) Uani d . 1
H H19D -0.4047 0.5157 0.0591 0.051 Uiso calc R 1
H H19E -0.5090 0.4215 0.1282 0.051 Uiso calc R 1
H H19F -0.3407 0.4088 0.0720 0.051 Uiso calc R 1
C C20A 0.1360(3) 0.34328(18) -0.02627(16) 0.0319(6) Uani d . 1
H H20D 0.2144 0.3302 -0.0708 0.048 Uiso calc R 1
H H20E 0.1075 0.4149 -0.0552 0.048 Uiso calc R 1
H H20F 0.0346 0.3091 -0.0158 0.048 Uiso calc R 1

loop_
_atom_site_aniso_label
_atom_site_aniso_U_11
_atom_site_aniso_U_22
_atom_site_aniso_U_33
_atom_site_aniso_U_12
_atom_site_aniso_U_13
_atom_site_aniso_U_23
C1 0.0255(13) 0.0345(16) 0.0336(15) -0.0006(12) -0.0001(11) -0.0193(13)
C2 0.0280(14) 0.0452(18) 0.0465(17) -0.0034(13) -0.0054(12) -0.0266(15)
C3 0.0405(16) 0.0417(17) 0.0337(15) -0.0026(13) -0.0054(12) -0.0213(14)
C4 0.0318(14) 0.0338(16) 0.0273(14) 0.0020(12) -0.0046(11) -0.0142(13)
C5 0.0244(13) 0.0260(14) 0.0295(14) 0.0047(11) -0.0035(11) -0.0152(12)
C6 0.0226(13) 0.0229(14) 0.0320(15) 0.0018(11) -0.0042(11) -0.0144(12)
C7 0.0245(13) 0.0287(15) 0.0319(15) -0.0039(11) 0.0001(11) -0.0179(13)
C8 0.0292(14) 0.0275(15) 0.0284(14) -0.0032(12) 0.0024(11) -0.0147(12)
C9 0.0269(14) 0.0260(14) 0.0276(14) -0.0021(11) -0.0010(11) -0.0126(12)
C10 0.0259(14) 0.0323(15) 0.0320(15) -0.0044(12) 0.0039(11) -0.0160(13)
C11 0.0257(14) 0.0305(15) 0.0319(15) -0.0034(12) 0.0003(11) -0.0140(13)
C12 0.0250(14) 0.0242(14) 0.0389(16) -0.0035(11) 0.0037(11) -0.0138(13)
C13 0.0254(14) 0.0200(14) 0.0350(15) -0.0013(11) -0.0029(11) -0.0112(12)
C14 0.0306(14) 0.0310(15) 0.0334(15) -0.0038(12) -0.0032(11) -0.0152(13)
C15 0.0306(14) 0.0290(15) 0.0285(14) -0.0042(12) 0.0030(11) -0.0139(13)
C16 0.0277(14) 0.0481(18) 0.0515(18) -0.0003(13) 0.0025(12) -0.0299(16)
C17 0.0319(15) 0.0443(18) 0.0485(17) -0.0101(13) 0.0074(12) -0.0285(15)
C18 0.0309(14) 0.0345(16) 0.0330(15) -0.0031(12) 0.0024(11) -0.0181(13)
C19 0.0346(15) 0.0406(17) 0.0281(14) 0.0041(13) -0.0025(11) -0.0163(13)
C20 0.0297(14) 0.0362(17) 0.0393(16) 0.0002(12) -0.0011(12) -0.0185(14)
C1A 0.0209(13) 0.0275(15) 0.0336(15) 0.0007(11) 0.0010(11) -0.0147(13)
C2A 0.0220(13) 0.0353(16) 0.0377(15) 0.0004(12) 0.0006(11) -0.0176(13)
C3A 0.0272(14) 0.0359(16) 0.0340(15) 0.0035(12) 0.0015(11) -0.0185(13)
C4A 0.0256(13) 0.0375(16) 0.0425(16) -0.0006(12) -0.0014(11) -0.0248(14)
C5A 0.0204(12) 0.0277(15) 0.0287(14) 0.0020(11) -0.0016(10) -0.0117(12)
C6A 0.0221(13) 0.0239(14) 0.0258(14) 0.0017(11) -0.0002(10) -0.0073(12)
C7A 0.0224(13) 0.0295(15) 0.0303(14) -0.0047(12) 0.0002(11) -0.0143(13)
C8A 0.0252(13) 0.0280(15) 0.0265(14) -0.0030(11) -0.0022(11) -0.0108(12)
C9A 0.0240(13) 0.0258(14) 0.0277(14) -0.0037(11) 0.0003(11) -0.0112(12)
C10A 0.0258(14) 0.0285(15) 0.0269(14) 0.0005(11) -0.0021(11) -0.0131(12)
C11A 0.0263(14) 0.0294(15) 0.0306(15) -0.0008(12) -0.0004(11) -0.0151(13)
C12A 0.0259(14) 0.0286(15) 0.0334(15) -0.0005(12) -0.0021(11) -0.0132(13)
C13A 0.0251(14) 0.0219(14) 0.0335(15) -0.0034(11) -0.0003(11) -0.0110(12)
C14A 0.0294(14) 0.0261(15) 0.0338(15) -0.0025(12) -0.0050(11) -0.0141(13)
C15A 0.0307(14) 0.0276(15) 0.0324(15) -0.0033(12) -0.0053(11) -0.0129(13)
C16A 0.0310(15) 0.0345(17) 0.0497(18) -0.0046(12) 0.0081(12) -0.0195(15)
C17A 0.0242(14) 0.0469(18) 0.0486(17) -0.0011(13) 0.0005(12) -0.0282(15)
C18A 0.0299(14) 0.0314(16) 0.0358(15) -0.0003(12) 0.0006(11) -0.0170(13)
C19A 0.0282(14) 0.0378(16) 0.0404(16) -0.0014(12) -0.0018(12) -0.0233(14)
C20A 0.0267(14) 0.0328(16) 0.0350(15) -0.0011(12) 0.0013(11) -0.0161(13)

loop_
_atom_type_symbol
_atom_type_description
_atom_type_scat_dispersion_real
_atom_type_scat_dispersion_imag
_atom_type_scat_source
C C 0.0033 0.0016 'International Tables Vol C Tables 4.2.6.8 and 6.1.1.4'
H H 0.0000 0.0000 'International Tables Vol C Tables 4.2.6.8 and 6.1.1.4'

loop_
_geom_angle_atom_site_label_1
_geom_angle_atom_site_label_2
_geom_angle_atom_site_label_3
_geom_angle
C2 C1 C17 110.8(2)
C2 C1 C6 110.43(19)
C17 C1 C6 109.26(19)
C2 C1 C16 107.87(19)
C17 C1 C16 108.30(19)
C6 C1 C16 110.18(19)
C3 C2 C1 113.0(2)
C3 C2 H2A 109.0
C1 C2 H2A 109.0
C3 C2 H2B 109.0
C1 C2 H2B 109.0
H2A C2 H2B 107.8
C2 C3 C4 109.2(2)
C2 C3 H3A 109.8
C4 C3 H3A 109.8
C2 C3 H3B 109.8
C4 C3 H3B 109.8
H3A C3 H3B 108.3
C5 C4 C3 113.31(19)
C5 C4 H4A 108.9
C3 C4 H4A 108.9
C5 C4 H4B 108.9
C3 C4 H4B 108.9
H4A C4 H4B 107.7
C6 C5 C18 124.5(2)
C6 C5 C4 122.8(2)
C18 C5 C4 112.7(2)
C5 C6 C7 123.2(2)
C5 C6 C1 122.7(2)
C7 C6 C1 114.05(19)
C8 C7 C6 125.3(2)
C8 C7 H7 117.4
C6 C7 H7 117.4
C7 C8 C9 126.9(2)
C7 C8 H8 116.6
C9 C8 H8 116.6
C10 C9 C8 118.7(2)
C10 C9 C19 123.3(2)
C8 C9 C19 118.0(2)
C9 C10 C11 128.1(2)
C9 C10 H10 115.9
C11 C10 H10 115.9
C12 C11 C10 123.6(2)
C12 C11 H11 118.2
C10 C11 H11 118.2
C11 C12 C13 125.4(2)
C11 C12 H12 117.3
C13 C12 H12 117.3
C14 C13 C12 121.4(2)
C14 C13 C20 120.4(2)
C12 C13 C20 118.1(2)
C13 C14 C15 129.9(2)
C13 C14 H14 115.1
C15 C14 H14 115.1
C15A C15 C14 122.8(2)
C15A C15 H15 118.6
C14 C15 H15 118.6
C1 C16 H16A 109.5
C1 C16 H16B 109.5
H16A C16 H16B 109.5
C1 C16 H16C 109.5
H16A C16 H16C 109.5
H16B C16 H16C 109.5
C1 C17 H17A 109.5
C1 C17 H17B 109.5
H17A C17 H17B 109.5
C1 C17 H17C 109.5
H17A C17 H17C 109.5
H17B C17 H17C 109.5
C5 C18 H18A 109.5
C5 C18 H18B 109.5
H18A C18 H18B 109.5
C5 C18 H18C 109.5
H18A C18 H18C 109.5
H18B C18 H18C 109.5
C9 C19 H19A 109.5
C9 C19 H19B 109.5
H19A C19 H19B 109.5
C9 C19 H19C 109.5
H19A C19 H19C 109.5
H19B C19 H19C 109.5
C13 C20 H20A 109.5
C13 C20 H20B 109.5
H20A C20 H20B 109.5
C13 C20 H20C 109.5
H20A C20 H20C 109.5
H20B C20 H20C 109.5
C2A C1A C16A 110.5(2)
C2A C1A C6A 110.7(2)
C16A C1A C6A 109.19(18)
C2A C1A C17A 107.80(19)
C16A C1A C17A 108.2(2)
C6A C1A C17A 110.47(19)
C3A C2A C1A 112.86(18)
C3A C2A H2C 109.0
C1A C2A H2C 109.0
C3A C2A H2D 109.0
C1A C2A H2D 109.0
H2C C2A H2D 107.8
C2A C3A C4A 108.75(19)
C2A C3A H3C 109.9
C4A C3A H3C 109.9
C2A C3A H3D 109.9
C4A C3A H3D 109.9
H3C C3A H3D 108.3
C5A C4A C3A 113.4(2)
C5A C4A H4C 108.9
C3A C4A H4C 108.9
C5A C4A H4D 108.9
C3A C4A H4D 108.9
H4C C4A H4D 107.7
C6A C5A C4A 122.9(2)
C6A C5A C18A 124.2(2)
C4A C5A C18A 112.9(2)
C5A C6A C7A 122.8(2)
C5A C6A C1A 122.7(2)
C7A C6A C1A 114.5(2)
C8A C7A C6A 127.3(2)
C8A C7A H7A 116.4
C6A C7A H7A 116.4
C7A C8A C9A 124.9(2)
C7A C8A H8A 117.5
C9A C8A H8A 117.5
C10A C9A C8A 120.5(2)
C10A C9A C19A 122.4(2)
C8A C9A C19A 116.9(2)
C9A C10A C11A 125.3(2)
C9A C10A H10A 117.4
C11A C10A H10A 117.4
C12A C11A C10A 126.6(2)
C12A C11A H11A 116.7
C10A C11A H11A 116.7
C11A C12A C13A 124.8(2)
C11A C12A H12A 117.6
C13A C12A H12A 117.6
C14A C13A C12A 120.5(2)
C14A C13A C20A 122.5(2)
C12A C13A C20A 117.0(2)
C13A C14A C15A 127.6(2)
C13A C14A H14A 116.2
C15A C14A H14A 116.2
C15 C15A C14A 125.9(2)
C15 C15A H15A 117.0
C14A C15A H15A 117.0
C1A C16A H16D 109.5
C1A C16A H16E 109.5
H16D C16A H16E 109.5
C1A C16A H16F 109.5
H16D C16A H16F 109.5
H16E C16A H16F 109.5
C1A C17A H17D 109.5
C1A C17A H17E 109.5
H17D C17A H17E 109.5
C1A C17A H17F 109.5
H17D C17A H17F 109.5
H17E C17A H17F 109.5
C5A C18A H18D 109.5
C5A C18A H18E 109.5
H18D C18A H18E 109.5
C5A C18A H18F 109.5
H18D C18A H18F 109.5
H18E C18A H18F 109.5
C9A C19A H19D 109.5
C9A C19A H19E 109.5
H19D C19A H19E 109.5
C9A C19A H19F 109.5
H19D C19A H19F 109.5
H19E C19A H19F 109.5
C13A C20A H20D 109.5
C13A C20A H20E 109.5
H20D C20A H20E 109.5
C13A C20A H20F 109.5
H20D C20A H20F 109.5
H20E C20A H20F 109.5

loop_
_geom_bond_atom_site_label_1
_geom_bond_atom_site_label_2
_geom_bond_distance
C1 C2 1.533(3)
C1 C17 1.537(3)
C1 C6 1.541(3)
C1 C16 1.545(3)
C2 C3 1.508(3)
C2 H2A 0.9900
C2 H2B 0.9900
C3 C4 1.511(3)
C3 H3A 0.9900
C3 H3B 0.9900
C4 C5 1.508(3)
C4 H4A 0.9900
C4 H4B 0.9900
C5 C6 1.344(3)
C5 C18 1.501(3)
C6 C7 1.482(3)
C7 C8 1.333(3)
C7 H7 0.9500
C8 C9 1.456(3)
C8 H8 0.9500
C9 C10 1.353(3)
C9 C19 1.496(3)
C10 C11 1.436(3)
C10 H10 0.9500
C11 C12 1.348(3)
C11 H11 0.9500
C12 C13 1.449(3)
C12 H12 0.9500
C13 C14 1.355(3)
C13 C20 1.488(3)
C14 C15 1.429(3)
C14 H14 0.9500
C15 C15A 1.353(3)
C15 H15 0.9500
C16 H16A 0.9800
C16 H16B 0.9800
C16 H16C 0.9800
C17 H17A 0.9800
C17 H17B 0.9800
C17 H17C 0.9800
C18 H18A 0.9800
C18 H18B 0.9800
C18 H18C 0.9800
C19 H19A 0.9800
C19 H19B 0.9800
C19 H19C 0.9800
C20 H20A 0.9800
C20 H20B 0.9800
C20 H20C 0.9800
C1A C2A 1.529(3)
C1A C16A 1.541(3)
C1A C6A 1.542(3)
C1A C17A 1.543(3)
C2A C3A 1.519(3)
C2A H2C 0.9900
C2A H2D 0.9900
C3A C4A 1.520(3)
C3A H3C 0.9900
C3A H3D 0.9900
C4A C5A 1.499(3)
C4A H4C 0.9900
C4A H4D 0.9900
C5A C6A 1.346(3)
C5A C18A 1.503(3)
C6A C7A 1.472(3)
C7A C8A 1.343(3)
C7A H7A 0.9500
C8A C9A 1.452(3)
C8A H8A 0.9500
C9A C10A 1.354(3)
C9A C19A 1.504(3)
C10A C11A 1.438(3)
C10A H10A 0.9500
C11A C12A 1.346(3)
C11A H11A 0.9500
C12A C13A 1.447(3)
C12A H12A 0.9500
C13A C14A 1.357(3)
C13A C20A 1.493(3)
C14A C15A 1.423(3)
C14A H14A 0.9500
C15A H15A 0.9500
C16A H16D 0.9800
C16A H16E 0.9800
C16A H16F 0.9800
C17A H17D 0.9800
C17A H17E 0.9800
C17A H17F 0.9800
C18A H18D 0.9800
C18A H18E 0.9800
C18A H18F 0.9800
C19A H19D 0.9800
C19A H19E 0.9800
C19A H19F 0.9800
C20A H20D 0.9800
C20A H20E 0.9800
C20A H20F 0.9800

loop_
_geom_torsion_atom_site_label_1
_geom_torsion_atom_site_label_2
_geom_torsion_atom_site_label_3
_geom_torsion_atom_site_label_4
_geom_torsion
C17 C1 C2 C3 77.6(3)
C6 C1 C2 C3 -43.5(3)
C16 C1 C2 C3 -164.0(2)
C1 C2 C3 C4 62.9(3)
C2 C3 C4 C5 -46.0(3)
C3 C4 C5 C6 13.3(3)
C3 C4 C5 C18 -168.4(2)
C18 C5 C6 C7 10.0(4)
C4 C5 C6 C7 -172.0(2)
C18 C5 C6 C1 -172.3(2)
C4 C5 C6 C1 5.7(4)
C2 C1 C6 C5 9.2(3)
C17 C1 C6 C5 -112.9(3)
C16 C1 C6 C5 128.3(2)
C2 C1 C6 C7 -172.9(2)
C17 C1 C6 C7 65.1(3)
C16 C1 C6 C7 -53.8(3)
C5 C6 C7 C8 47.6(4)
C1 C6 C7 C8 -130.3(2)
C6 C7 C8 C9 177.8(2)
C7 C8 C9 C10 -179.7(2)
C7 C8 C9 C19 -0.2(4)
C8 C9 C10 C11 178.0(2)
C19 C9 C10 C11 -1.5(4)
C9 C10 C11 C12 174.5(3)
C10 C11 C12 C13 179.4(2)
C11 C12 C13 C14 176.0(2)
C11 C12 C13 C20 -6.1(4)
C12 C13 C14 C15 0.2(4)
C20 C13 C14 C15 -177.6(2)
C13 C14 C15 C15A 178.9(3)
C16A C1A C2A C3A 77.4(2)
C6A C1A C2A C3A -43.7(3)
C17A C1A C2A C3A -164.6(2)
C1A C2A C3A C4A 62.7(3)
C2A C3A C4A C5A -46.6(3)
C3A C4A C5A C6A 15.0(3)
C3A C4A C5A C18A -166.74(19)
C4A C5A C6A C7A -177.8(2)
C18A C5A C6A C7A 4.2(4)
C4A C5A C6A C1A 4.1(4)
C18A C5A C6A C1A -174.0(2)
C2A C1A C6A C5A 10.2(3)
C16A C1A C6A C5A -111.6(3)
C17A C1A C6A C5A 129.5(2)
C2A C1A C6A C7A -168.10(19)
C16A C1A C6A C7A 70.1(3)
C17A C1A C6A C7A -48.8(3)
C5A C6A C7A C8A 52.2(4)
C1A C6A C7A C8A -129.5(2)
C6A C7A C8A C9A -176.9(2)
C7A C8A C9A C10A 172.0(2)
C7A C8A C9A C19A -3.3(4)
C8A C9A C10A C11A -169.0(2)
C19A C9A C10A C11A 6.1(4)
C9A C10A C11A C12A 175.4(2)
C10A C11A C12A C13A -173.9(2)
C11A C12A C13A C14A -176.7(2)
C11A C12A C13A C20A 5.0(3)
C12A C13A C14A C15A -178.2(2)
C20A C13A C14A C15A 0.0(4)
C14 C15 C15A C14A -179.1(2)
C13A C14A C15A C15 -179.6(3)

loop_
_cod_related_entry_id
_cod_related_entry_database
_cod_related_entry_code
1 ChemSpider 29789020
